data_1542927
loop_
_publ_author_name
'Wezenberg, Sander J.'
'Croisetu, Christelle M.'
'Stuart, Marc C. A.'
'Feringa, Ben L.'

_publ_section_title
;
 Reversible gel--sol photoswitching with an overcrowded alkene-based
 bis-urea supergelator
;
_journal_issue 7
_journal_name_full 'Chem. Sci.'
_journal_page_first 4341
_journal_paper_doi 10.1039/C6SC00659K
_journal_volume 7
_journal_year 2016
_chemical_formula_sum 'C38 H56 N4 O2'
_chemical_formula_weight 600.86
_chemical_melting_point 515
_space_group_crystal_system monoclinic
_space_group_IT_number 14
_space_group_name_Hall '-P 2yn'
_space_group_name_H-M_alt 'P 1 21/n 1'
_symmetry_space_group_name_Hall '-P 2yn'
_symmetry_space_group_name_H-M 'P 1 21/n 1'
_atom_sites_solution_hydrogens geom
_audit_creation_method SHELXL-2014/6
_audit_update_record
;
2016-02-08 deposited with the CCDC.
2016-03-22 downloaded from the CCDC.
;
_cell_angle_alpha 90
_cell_angle_beta 98.9410(10)
_cell_angle_gamma 90
_cell_formula_units_Z 4
_cell_length_a 18.6106(6)
_cell_length_b 9.3237(3)
_cell_length_c 20.2857(6)
_cell_measurement_reflns_used 5420
_cell_measurement_temperature 100(2)
_cell_measurement_theta_max 27.09
_cell_measurement_theta_min 3.08
_cell_volume 3477.20(19)
_computing_cell_refinement 'Bruker SAINT'
_computing_data_collection 'Bruker APEX2'
_computing_data_reduction 'Bruker SAINT'
_computing_structure_refinement 'SHELXL-2014 (Sheldrick 2014)'
_computing_structure_solution 'SHELXS-97 (Sheldrick 2008)'
_diffrn_ambient_temperature 100(2)
_diffrn_measured_fraction_theta_full 0.956
_diffrn_measured_fraction_theta_max 0.955
_diffrn_measurement_device_type 'Bruker APEX-II CCD'
_diffrn_measurement_method '\f and \w scans'
_diffrn_radiation_type MoK\a
_diffrn_radiation_wavelength 0.71073
_diffrn_reflns_av_R_equivalents 0.0453
_diffrn_reflns_av_unetI/netI 0.0285
_diffrn_reflns_Laue_measured_fraction_full 0.956
_diffrn_reflns_Laue_measured_fraction_max 0.955
_diffrn_reflns_limit_h_max 23
_diffrn_reflns_limit_h_min -23
_diffrn_reflns_limit_k_max 11
_diffrn_reflns_limit_k_min -8
_diffrn_reflns_limit_l_max 25
_diffrn_reflns_limit_l_min -25
_diffrn_reflns_number 38948
_diffrn_reflns_point_group_measured_fraction_full 0.956
_diffrn_reflns_point_group_measured_fraction_max 0.955
_diffrn_reflns_theta_full 25.242
_diffrn_reflns_theta_max 26.372
_diffrn_reflns_theta_min 2.984
_exptl_absorpt_coefficient_mu 0.071
_exptl_absorpt_correction_T_max 0.7455
_exptl_absorpt_correction_T_min 0.6986
_exptl_absorpt_correction_type multi-scan
_exptl_absorpt_process_details SADABS
_exptl_crystal_colour colourless
_exptl_crystal_density_diffrn 1.148
_exptl_crystal_description needle
_exptl_crystal_F_000 1312
_exptl_crystal_recrystallization_method 'Re-crystallisation from solvent: methanol'
_exptl_crystal_size_max 0.310
_exptl_crystal_size_mid 0.110
_exptl_crystal_size_min 0.100
_refine_diff_density_max 0.480
_refine_diff_density_min -0.369
_refine_diff_density_rms 0.056
_refine_ls_extinction_method none
_refine_ls_goodness_of_fit_ref 1.035
_refine_ls_hydrogen_treatment constr
_refine_ls_matrix_type full
_refine_ls_number_parameters 405
_refine_ls_number_reflns 6792
_refine_ls_number_restraints 0
_refine_ls_restrained_S_all 1.035
_refine_ls_R_factor_all 0.0755
_refine_ls_R_factor_gt 0.0548
_refine_ls_shift/su_max 0.004
_refine_ls_shift/su_mean 0.000
_refine_ls_structure_factor_coef Fsqd
_refine_ls_weighting_details 'w=1/[\s^2^(Fo^2^)+(0.0734P)^2^+3.3757P] where P=(Fo^2^+2Fc^2^)/3'
_refine_ls_weighting_scheme calc
_refine_ls_wR_factor_gt 0.1405
_refine_ls_wR_factor_ref 0.1566
_reflns_Friedel_coverage 0.000
_reflns_number_gt 5241
_reflns_number_total 6792
_reflns_threshold_expression 'I > 2\s(I)'
_cod_data_source_file c6sc00659k2.cif
_cod_data_source_block mo_molan382_0m
_cod_depositor_comments 'Adding full bibliography for 1542927.cif.'
_cod_database_code 1542927
_shelx_space_group_comment
;
The symmetry employed for this shelxl refinement is uniquely defined
by the following loop, which should always be used as a source of
symmetry information in preference to the above space-group names.
They are only intended as comments.
;
_shelx_estimated_absorpt_t_min 0.978
_shelx_estimated_absorpt_t_max 0.993
_shelxl_version_number 2014/6

loop_
_space_group_symop_operation_xyz
'x, y, z'
'-x+1/2, y+1/2, -z+1/2'
'-x, -y, -z'
'x-1/2, -y-1/2, z-1/2'

loop_
_atom_site_label
_atom_site_type_symbol
_atom_site_fract_x
_atom_site_fract_y
_atom_site_fract_z
_atom_site_U_iso_or_equiv
_atom_site_adp_type
_atom_site_occupancy
_atom_site_site_symmetry_order
_atom_site_calc_flag
_atom_site_refinement_flags_posn
_atom_site_refinement_flags_adp
O1 O 1.01861(8) 0.67920(15) 0.72745(7) 0.0215(3) Uani 1 1 d . .
O2 O 0.47930(8) 0.32369(15) 0.20718(7) 0.0212(3) Uani 1 1 d . .
N1 N 0.98153(9) 0.47814(19) 0.66627(8) 0.0181(4) Uani 1 1 d . .
H1 H 0.9809 0.3838 0.6673 0.022 Uiso 1 1 calc R U
N2 N 1.02361(9) 0.45966(19) 0.77731(8) 0.0213(4) Uani 1 1 d . .
H2A H 1.0157 0.3673 0.7711 0.026 Uiso 1 1 calc R U
N3 N 0.55301(9) 0.50927(19) 0.25091(8) 0.0178(4) Uani 1 1 d . .
H3 H 0.5543 0.6030 0.2562 0.021 Uiso 1 1 calc R U
N4 N 0.45736(9) 0.55115(19) 0.16803(8) 0.0187(4) Uani 1 1 d . .
H4 H 0.4752 0.6383 0.1665 0.022 Uiso 1 1 calc R U
C1 C 0.78988(10) 0.5556(2) 0.46355(9) 0.0145(4) Uani 1 1 d . .
C2 C 0.78145(10) 0.6944(2) 0.42387(9) 0.0172(4) Uani 1 1 d . .
H2 H 0.7531 0.6781 0.3784 0.021 Uiso 1 1 calc R U
C3 C 0.86173(11) 0.7309(2) 0.41940(9) 0.0197(4) Uani 1 1 d . .
H3A H 0.8780 0.6825 0.3808 0.024 Uiso 1 1 calc R U
H3B H 0.8688 0.8356 0.4157 0.024 Uiso 1 1 calc R U
C4 C 0.90158(10) 0.6737(2) 0.48457(9) 0.0155(4) Uani 1 1 d . .
C5 C 0.97166(10) 0.7079(2) 0.51515(9) 0.0155(4) Uani 1 1 d . .
C6 C 0.99764(10) 0.6395(2) 0.57523(10) 0.0172(4) Uani 1 1 d . .
H6 H 1.0461 0.6570 0.5963 0.021 Uiso 1 1 calc R U
C7 C 0.95404(10) 0.5464(2) 0.60481(9) 0.0154(4) Uani 1 1 d . .
C8 C 0.88257(10) 0.5132(2) 0.57463(9) 0.0143(4) Uani 1 1 d . .
C9 C 0.85840(10) 0.5741(2) 0.51203(9) 0.0146(4) Uani 1 1 d . .
C10 C 0.74741(11) 0.8145(2) 0.45998(10) 0.0214(4) Uani 1 1 d . .
H10A H 0.7375 0.8972 0.4302 0.032 Uiso 1 1 calc R U
H10B H 0.7811 0.8428 0.4999 0.032 Uiso 1 1 calc R U
H10C H 0.7018 0.7805 0.4731 0.032 Uiso 1 1 calc R U
C11 C 1.01854(11) 0.8093(2) 0.48248(10) 0.0212(4) Uani 1 1 d . .
H11A H 1.0379 0.7593 0.4466 0.032 Uiso 1 1 calc R U
H11B H 1.0589 0.8432 0.5157 0.032 Uiso 1 1 calc R U
H11C H 0.9893 0.8914 0.4639 0.032 Uiso 1 1 calc R U
C12 C 0.83373(10) 0.4282(2) 0.61262(9) 0.0168(4) Uani 1 1 d . .
H12A H 0.7830 0.4402 0.5915 0.025 Uiso 1 1 calc R U
H12B H 0.8394 0.4625 0.6588 0.025 Uiso 1 1 calc R U
H12C H 0.8470 0.3265 0.6123 0.025 Uiso 1 1 calc R U
C13 C 1.00893(10) 0.5485(2) 0.72414(9) 0.0168(4) Uani 1 1 d . .
C14 C 1.05190(13) 0.5097(3) 0.84436(10) 0.0281(5) Uani 1 1 d . .
H14A H 1.0300 0.6036 0.8524 0.034 Uiso 1 1 calc R U
H14B H 1.1053 0.5221 0.8491 0.034 Uiso 1 1 calc R U
C15 C 1.03352(14) 0.3999(3) 0.89527(12) 0.0349(6) Uani 1 1 d . .
H15A H 1.0521 0.3048 0.8842 0.042 Uiso 1 1 calc R U
H15B H 1.0589 0.4270 0.9401 0.042 Uiso 1 1 calc R U
C16 C 0.95344(16) 0.3878(4) 0.89771(14) 0.0475(7) Uani 1 1 d . .
H16A H 0.9271 0.3869 0.8514 0.057 Uiso 1 1 calc R U
H16B H 0.9378 0.4744 0.9199 0.057 Uiso 1 1 calc R U
C17 C 0.93048(17) 0.2532(4) 0.93460(16) 0.0528(8) Uani 1 1 d . .
H17A H 0.9600 0.2489 0.9796 0.063 Uiso 1 1 calc R U
H17B H 0.8789 0.2639 0.9405 0.063 Uiso 1 1 calc R U
C18 C 0.93904(18) 0.1130(4) 0.89896(17) 0.0556(8) Uani 1 1 d . .
H18A H 0.9134 0.1203 0.8525 0.067 Uiso 1 1 calc R U
H18B H 0.9913 0.0972 0.8971 0.067 Uiso 1 1 calc R U
C19 C 0.9101(2) -0.0135(5) 0.9319(2) 0.0740(11) Uani 1 1 d . .
H19A H 0.8583 0.0009 0.9337 0.111 Uiso 1 1 calc R U
H19B H 0.9366 -0.0240 0.9773 0.111 Uiso 1 1 calc R U
H19C H 0.9164 -0.1004 0.9062 0.111 Uiso 1 1 calc R U
C20 C 0.75591(10) 0.4314(2) 0.44434(9) 0.0139(4) Uani 1 1 d . .
C21 C 0.78261(10) 0.2834(2) 0.46852(9) 0.0162(4) Uani 1 1 d . .
H21 H 0.8313 0.2895 0.4972 0.019 Uiso 1 1 calc R U
C22 C 0.78843(10) 0.2089(2) 0.40114(9) 0.0178(4) Uani 1 1 d . .
H22A H 0.8356 0.2301 0.3864 0.021 Uiso 1 1 calc R U
H22B H 0.7826 0.1037 0.4043 0.021 Uiso 1 1 calc R U
C23 C 0.72591(10) 0.2750(2) 0.35468(9) 0.0148(4) Uani 1 1 d . .
C24 C 0.69209(10) 0.2233(2) 0.29348(9) 0.0167(4) Uani 1 1 d . .
C25 C 0.63514(10) 0.3046(2) 0.25954(9) 0.0172(4) Uani 1 1 d . .
H25 H 0.6124 0.2743 0.2166 0.021 Uiso 1 1 calc R U
C26 C 0.61082(10) 0.4285(2) 0.28688(9) 0.0147(4) Uani 1 1 d . .
C27 C 0.64408(10) 0.4808(2) 0.34938(9) 0.0136(4) Uani 1 1 d . .
C28 C 0.70453(10) 0.4038(2) 0.38136(9) 0.0137(4) Uani 1 1 d . .
C29 C 0.72816(11) 0.2030(2) 0.50461(10) 0.0200(4) Uani 1 1 d . .
H29A H 0.6826 0.1886 0.4739 0.030 Uiso 1 1 calc R U
H29B H 0.7185 0.2594 0.5431 0.030 Uiso 1 1 calc R U
H29C H 0.7485 0.1097 0.5199 0.030 Uiso 1 1 calc R U
C30 C 0.71621(12) 0.0856(2) 0.26448(10) 0.0249(5) Uani 1 1 d . .
H30A H 0.6825 0.0612 0.2240 0.037 Uiso 1 1 calc R U
H30B H 0.7166 0.0082 0.2972 0.037 Uiso 1 1 calc R U
H30C H 0.7652 0.0980 0.2534 0.037 Uiso 1 1 calc R U
C31 C 0.61263(11) 0.6084(2) 0.37999(10) 0.0198(4) Uani 1 1 d . .
H31A H 0.6276 0.6965 0.3595 0.030 Uiso 1 1 calc R U
H31B H 0.6303 0.6103 0.4281 0.030 Uiso 1 1 calc R U
H31C H 0.5594 0.6017 0.3723 0.030 Uiso 1 1 calc R U
C32 C 0.49508(10) 0.4524(2) 0.20837(9) 0.0166(4) Uani 1 1 d . .
C33 C 0.38816(10) 0.5174(2) 0.12704(10) 0.0196(4) Uani 1 1 d . .
H33A H 0.3867 0.4136 0.1166 0.024 Uiso 1 1 calc R U
H33B H 0.3845 0.5706 0.0844 0.024 Uiso 1 1 calc R U
C34 C 0.32310(11) 0.5552(2) 0.16097(11) 0.0226(4) Uani 1 1 d . .
H34A H 0.2789 0.5100 0.1361 0.027 Uiso 1 1 calc R U
H34B H 0.3308 0.5152 0.2067 0.027 Uiso 1 1 calc R U
C35 C 0.31086(12) 0.7159(2) 0.16470(11) 0.0266(5) Uani 1 1 d . .
H35A H 0.2957 0.7531 0.1189 0.032 Uiso 1 1 calc R U
H35B H 0.3575 0.7625 0.1830 0.032 Uiso 1 1 calc R U
C36 C 0.25363(13) 0.7582(3) 0.20767(13) 0.0352(6) Uani 1 1 d . .
H36A H 0.2406 0.8602 0.1992 0.042 Uiso 1 1 calc R U
H36B H 0.2092 0.7004 0.1937 0.042 Uiso 1 1 calc R U
C37 C 0.27791(15) 0.7376(3) 0.28187(13) 0.0405(6) Uani 1 1 d . .
H37A H 0.2368 0.7606 0.3058 0.049 Uiso 1 1 calc R U
H37B H 0.2908 0.6356 0.2906 0.049 Uiso 1 1 calc R U
C38 C 0.34229(17) 0.8297(4) 0.30935(14) 0.0509(8) Uani 1 1 d . .
H38A H 0.3857 0.7950 0.2925 0.076 Uiso 1 1 calc R U
H38B H 0.3503 0.8246 0.3582 0.076 Uiso 1 1 calc R U
H38C H 0.3327 0.9293 0.2952 0.076 Uiso 1 1 calc R U

loop_
_atom_site_aniso_label
_atom_site_aniso_U_11
_atom_site_aniso_U_22
_atom_site_aniso_U_33
_atom_site_aniso_U_23
_atom_site_aniso_U_13
_atom_site_aniso_U_12
O1 0.0305(8) 0.0083(8) 0.0232(7) 0.0001(5) -0.0032(6) -0.0010(6)
O2 0.0269(7) 0.0093(8) 0.0253(7) -0.0015(6) -0.0027(6) -0.0012(6)
N1 0.0241(8) 0.0084(9) 0.0193(8) 0.0016(6) -0.0047(6) -0.0013(6)
N2 0.0327(9) 0.0088(9) 0.0194(8) -0.0003(6) -0.0055(7) -0.0014(7)
N3 0.0228(8) 0.0069(9) 0.0210(8) -0.0014(6) -0.0050(6) 0.0008(6)
N4 0.0199(8) 0.0110(9) 0.0225(8) 0.0012(6) -0.0049(6) -0.0012(6)
C1 0.0180(9) 0.0114(10) 0.0140(8) 0.0006(7) 0.0021(7) 0.0011(7)
C2 0.0236(10) 0.0108(11) 0.0159(9) 0.0006(7) -0.0009(7) -0.0029(8)
C3 0.0258(10) 0.0160(12) 0.0166(9) 0.0030(8) 0.0013(8) -0.0052(8)
C4 0.0221(10) 0.0096(11) 0.0151(9) -0.0018(7) 0.0035(7) -0.0006(7)
C5 0.0187(9) 0.0112(11) 0.0173(9) -0.0019(7) 0.0046(7) -0.0003(7)
C6 0.0165(9) 0.0122(11) 0.0220(10) -0.0027(8) 0.0005(7) -0.0001(7)
C7 0.0207(9) 0.0099(10) 0.0146(9) -0.0012(7) -0.0003(7) 0.0021(7)
C8 0.0184(9) 0.0079(10) 0.0164(9) -0.0013(7) 0.0027(7) 0.0009(7)
C9 0.0178(9) 0.0094(10) 0.0164(9) -0.0027(7) 0.0026(7) -0.0003(7)
C10 0.0273(11) 0.0107(11) 0.0237(10) 0.0000(8) -0.0037(8) -0.0003(8)
C11 0.0213(10) 0.0165(12) 0.0264(11) 0.0018(8) 0.0058(8) -0.0018(8)
C12 0.0227(10) 0.0126(11) 0.0147(9) 0.0014(7) 0.0019(7) 0.0001(8)
C13 0.0156(9) 0.0123(11) 0.0216(10) 0.0007(8) 0.0002(7) 0.0004(7)
C14 0.0393(13) 0.0175(13) 0.0235(11) -0.0012(9) -0.0079(9) -0.0021(9)
C15 0.0438(14) 0.0314(15) 0.0273(12) 0.0023(10) -0.0007(10) 0.0041(11)
C16 0.0517(16) 0.049(2) 0.0452(16) 0.0126(13) 0.0172(13) 0.0181(14)
C17 0.0526(17) 0.058(2) 0.0532(18) 0.0108(15) 0.0242(14) 0.0075(15)
C18 0.0529(18) 0.050(2) 0.067(2) 0.0064(16) 0.0175(15) 0.0014(15)
C19 0.062(2) 0.070(3) 0.092(3) 0.006(2) 0.017(2) -0.0157(19)
C20 0.0142(8) 0.0125(10) 0.0148(9) 0.0012(7) 0.0016(7) 0.0013(7)
C21 0.0179(9) 0.0105(11) 0.0190(9) -0.0004(7) -0.0008(7) 0.0011(7)
C22 0.0189(9) 0.0116(11) 0.0222(10) -0.0013(7) 0.0014(7) 0.0034(7)
C23 0.0160(9) 0.0108(11) 0.0179(9) 0.0005(7) 0.0033(7) 0.0002(7)
C24 0.0212(9) 0.0132(11) 0.0166(9) -0.0015(7) 0.0057(7) 0.0012(7)
C25 0.0223(10) 0.0164(11) 0.0125(9) -0.0021(7) 0.0014(7) -0.0001(8)
C26 0.0162(9) 0.0107(11) 0.0166(9) 0.0018(7) 0.0008(7) -0.0013(7)
C27 0.0161(9) 0.0087(10) 0.0163(9) 0.0001(7) 0.0037(7) -0.0013(7)
C28 0.0153(9) 0.0094(10) 0.0163(9) 0.0007(7) 0.0024(7) -0.0018(7)
C29 0.0280(10) 0.0113(11) 0.0198(10) 0.0020(7) 0.0012(8) -0.0023(8)
C30 0.0322(11) 0.0212(13) 0.0206(10) -0.0061(8) 0.0022(8) 0.0088(9)
C31 0.0214(10) 0.0150(11) 0.0217(10) -0.0037(8) -0.0009(8) 0.0032(8)
C32 0.0204(9) 0.0118(11) 0.0170(9) -0.0018(7) 0.0013(7) 0.0018(7)
C33 0.0199(9) 0.0179(12) 0.0190(10) -0.0024(8) -0.0033(7) 0.0015(8)
C34 0.0233(10) 0.0174(12) 0.0265(10) -0.0011(8) 0.0019(8) -0.0020(8)
C35 0.0290(11) 0.0196(13) 0.0318(12) 0.0000(9) 0.0068(9) 0.0012(9)
C36 0.0307(12) 0.0220(14) 0.0558(16) -0.0053(11) 0.0161(11) -0.0008(10)
C37 0.0531(16) 0.0264(15) 0.0497(16) -0.0038(11) 0.0317(13) -0.0048(12)
C38 0.0644(19) 0.054(2) 0.0384(15) -0.0074(13) 0.0197(13) -0.0143(15)

loop_
_atom_type_symbol
_atom_type_description
_atom_type_scat_dispersion_real
_atom_type_scat_dispersion_imag
_atom_type_scat_source
C C 0.0033 0.0016 'International Tables Vol C Tables 4.2.6.8 and 6.1.1.4'
N N 0.0061 0.0033 'International Tables Vol C Tables 4.2.6.8 and 6.1.1.4'
O O 0.0106 0.0060 'International Tables Vol C Tables 4.2.6.8 and 6.1.1.4'
H H 0.0000 0.0000 'International Tables Vol C Tables 4.2.6.8 and 6.1.1.4'

loop_
_geom_angle_atom_site_label_1
_geom_angle_atom_site_label_2
_geom_angle_atom_site_label_3
_geom_angle
C13 N1 C7 124.83(18)
C13 N1 H1 117.6
C7 N1 H1 117.6
C13 N2 C14 123.15(19)
C13 N2 H2A 118.4
C14 N2 H2A 118.4
C32 N3 C26 125.10(18)
C32 N3 H3 117.5
C26 N3 H3 117.5
C32 N4 C33 121.90(17)
C32 N4 H4 119.0
C33 N4 H4 119.0
C20 C1 C9 127.11(17)
C20 C1 C2 125.01(16)
C9 C1 C2 104.94(15)
C1 C2 C10 112.73(16)
C1 C2 C3 101.35(15)
C10 C2 C3 110.04(17)
C1 C2 H2 110.8
C10 C2 H2 110.8
C3 C2 H2 110.8
C4 C3 C2 102.61(15)
C4 C3 H3A 111.2
C2 C3 H3A 111.2
C4 C3 H3B 111.2
C2 C3 H3B 111.2
H3A C3 H3B 109.2
C5 C4 C9 122.11(17)
C5 C4 C3 127.47(18)
C9 C4 C3 110.42(16)
C4 C5 C6 117.29(18)
C4 C5 C11 120.94(17)
C6 C5 C11 121.70(17)
C7 C6 C5 121.19(17)
C7 C6 H6 119.4
C5 C6 H6 119.4
C6 C7 C8 121.72(17)
C6 C7 N1 120.29(17)
C8 C7 N1 117.97(17)
C9 C8 C7 116.95(17)
C9 C8 C12 122.93(16)
C7 C8 C12 119.83(16)
C4 C9 C8 120.46(17)
C4 C9 C1 107.38(16)
C8 C9 C1 132.15(17)
C2 C10 H10A 109.5
C2 C10 H10B 109.5
H10A C10 H10B 109.5
C2 C10 H10C 109.5
H10A C10 H10C 109.5
H10B C10 H10C 109.5
C5 C11 H11A 109.5
C5 C11 H11B 109.5
H11A C11 H11B 109.5
C5 C11 H11C 109.5
H11A C11 H11C 109.5
H11B C11 H11C 109.5
C8 C12 H12A 109.5
C8 C12 H12B 109.5
H12A C12 H12B 109.5
C8 C12 H12C 109.5
H12A C12 H12C 109.5
H12B C12 H12C 109.5
O1 C13 N2 123.51(18)
O1 C13 N1 123.47(18)
N2 C13 N1 113.02(18)
N2 C14 C15 109.24(19)
N2 C14 H14A 109.8
C15 C14 H14A 109.8
N2 C14 H14B 109.8
C15 C14 H14B 109.8
H14A C14 H14B 108.3
C16 C15 C14 113.5(2)
C16 C15 H15A 108.9
C14 C15 H15A 108.9
C16 C15 H15B 108.9
C14 C15 H15B 108.9
H15A C15 H15B 107.7
C15 C16 C17 115.1(2)
C15 C16 H16A 108.5
C17 C16 H16A 108.5
C15 C16 H16B 108.5
C17 C16 H16B 108.5
H16A C16 H16B 107.5
C18 C17 C16 114.2(2)
C18 C17 H17A 108.7
C16 C17 H17A 108.7
C18 C17 H17B 108.7
C16 C17 H17B 108.7
H17A C17 H17B 107.6
C19 C18 C17 113.3(3)
C19 C18 H18A 108.9
C17 C18 H18A 108.9
C19 C18 H18B 108.9
C17 C18 H18B 108.9
H18A C18 H18B 107.7
C18 C19 H19A 109.5
C18 C19 H19B 109.5
H19A C19 H19B 109.5
C18 C19 H19C 109.5
H19A C19 H19C 109.5
H19B C19 H19C 109.5
C1 C20 C28 127.16(17)
C1 C20 C21 124.83(16)
C28 C20 C21 104.66(16)
C20 C21 C29 112.94(16)
C20 C21 C22 100.71(15)
C29 C21 C22 110.08(16)
C20 C21 H21 110.9
C29 C21 H21 110.9
C22 C21 H21 110.9
C23 C22 C21 102.40(15)
C23 C22 H22A 111.3
C21 C22 H22A 111.3
C23 C22 H22B 111.3
C21 C22 H22B 111.3
H22A C22 H22B 109.2
C24 C23 C28 121.80(17)
C24 C23 C22 127.93(18)
C28 C23 C22 110.26(16)
C23 C24 C25 117.20(18)
C23 C24 C30 121.54(18)
C25 C24 C30 121.27(17)
C26 C25 C24 121.68(17)
C26 C25 H25 119.2
C24 C25 H25 119.2
C25 C26 C27 121.54(17)
C25 C26 N3 120.31(17)
C27 C26 N3 118.11(17)
C28 C27 C26 116.53(17)
C28 C27 C31 123.32(16)
C26 C27 C31 120.08(16)
C23 C28 C27 121.00(17)
C23 C28 C20 107.19(16)
C27 C28 C20 131.80(18)
C21 C29 H29A 109.5
C21 C29 H29B 109.5
H29A C29 H29B 109.5
C21 C29 H29C 109.5
H29A C29 H29C 109.5
H29B C29 H29C 109.5
C24 C30 H30A 109.5
C24 C30 H30B 109.5
H30A C30 H30B 109.5
C24 C30 H30C 109.5
H30A C30 H30C 109.5
H30B C30 H30C 109.5
C27 C31 H31A 109.5
C27 C31 H31B 109.5
H31A C31 H31B 109.5
C27 C31 H31C 109.5
H31A C31 H31C 109.5
H31B C31 H31C 109.5
O2 C32 N4 123.35(18)
O2 C32 N3 123.13(18)
N4 C32 N3 113.51(18)
N4 C33 C34 112.74(16)
N4 C33 H33A 109.0
C34 C33 H33A 109.0
N4 C33 H33B 109.0
C34 C33 H33B 109.0
H33A C33 H33B 107.8
C35 C34 C33 112.74(18)
C35 C34 H34A 109.0
C33 C34 H34A 109.0
C35 C34 H34B 109.0
C33 C34 H34B 109.0
H34A C34 H34B 107.8
C34 C35 C36 113.93(19)
C34 C35 H35A 108.8
C36 C35 H35A 108.8
C34 C35 H35B 108.8
C36 C35 H35B 108.8
H35A C35 H35B 107.7
C37 C36 C35 114.0(2)
C37 C36 H36A 108.7
C35 C36 H36A 108.7
C37 C36 H36B 108.7
C35 C36 H36B 108.7
H36A C36 H36B 107.6
C38 C37 C36 113.1(2)
C38 C37 H37A 109.0
C36 C37 H37A 109.0
C38 C37 H37B 109.0
C36 C37 H37B 109.0
H37A C37 H37B 107.8
C37 C38 H38A 109.5
C37 C38 H38B 109.5
H38A C38 H38B 109.5
C37 C38 H38C 109.5
H38A C38 H38C 109.5
H38B C38 H38C 109.5

loop_
_geom_bond_atom_site_label_1
_geom_bond_atom_site_label_2
_geom_bond_distance
O1 C13 1.232(3)
O2 C32 1.235(2)
N1 C13 1.372(2)
N1 C7 1.422(2)
N1 H1 0.8800
N2 C13 1.354(3)
N2 C14 1.457(3)
N2 H2A 0.8800
N3 C32 1.378(2)
N3 C26 1.419(2)
N3 H3 0.8800
N4 C32 1.353(3)
N4 C33 1.455(2)
N4 H4 0.8800
C1 C20 1.348(3)
C1 C9 1.494(2)
C1 C2 1.519(3)
C2 C10 1.528(3)
C2 C3 1.549(3)
C2 H2 1.0000
C3 C4 1.509(3)
C3 H3A 0.9900
C3 H3B 0.9900
C4 C5 1.392(3)
C4 C9 1.399(3)
C5 C6 1.394(3)
C5 C11 1.508(3)
C6 C7 1.387(3)
C6 H6 0.9500
C7 C8 1.410(3)
C8 C9 1.400(3)
C8 C12 1.505(3)
C10 H10A 0.9800
C10 H10B 0.9800
C10 H10C 0.9800
C11 H11A 0.9800
C11 H11B 0.9800
C11 H11C 0.9800
C12 H12A 0.9800
C12 H12B 0.9800
C12 H12C 0.9800
C14 C15 1.530(3)
C14 H14A 0.9900
C14 H14B 0.9900
C15 C16 1.503(4)
C15 H15A 0.9900
C15 H15B 0.9900
C16 C17 1.555(4)
C16 H16A 0.9900
C16 H16B 0.9900
C17 C18 1.514(5)
C17 H17A 0.9900
C17 H17B 0.9900
C18 C19 1.496(5)
C18 H18A 0.9900
C18 H18B 0.9900
C19 H19A 0.9800
C19 H19B 0.9800
C19 H19C 0.9800
C20 C28 1.494(2)
C20 C21 1.522(3)
C21 C29 1.535(3)
C21 C22 1.552(3)
C21 H21 1.0000
C22 C23 1.510(3)
C22 H22A 0.9900
C22 H22B 0.9900
C23 C24 1.388(3)
C23 C28 1.400(3)
C24 C25 1.395(3)
C24 C30 1.509(3)
C25 C26 1.388(3)
C25 H25 0.9500
C26 C27 1.409(3)
C27 C28 1.405(3)
C27 C31 1.502(3)
C29 H29A 0.9800
C29 H29B 0.9800
C29 H29C 0.9800
C30 H30A 0.9800
C30 H30B 0.9800
C30 H30C 0.9800
C31 H31A 0.9800
C31 H31B 0.9800
C31 H31C 0.9800
C33 C34 1.524(3)
C33 H33A 0.9900
C33 H33B 0.9900
C34 C35 1.519(3)
C34 H34A 0.9900
C34 H34B 0.9900
C35 C36 1.529(3)
C35 H35A 0.9900
C35 H35B 0.9900
C36 C37 1.515(4)
C36 H36A 0.9900
C36 H36B 0.9900
C37 C38 1.509(4)
C37 H37A 0.9900
C37 H37B 0.9900
C38 H38A 0.9800
C38 H38B 0.9800
C38 H38C 0.9800
